data_2218712
loop_
_publ_author_name
'Shultz, Ginger V.'
'Boss\'e, Stephanie A.'
'Zakharov, Lev N.'
'Tyler, David R.'

_publ_section_title
;Tetracarbonylbis(\h^5^-cyclopentadienyl)bis(diphenylphosphine)dimolybdenum(<i>Mo</i>---<i>Mo</i>)
 hexane solvate
;
_journal_coeditor_code HG2402
_journal_issue 7
_journal_name_full 'Acta Crystallographica Section E'
_journal_page_first m940
_journal_paper_doi 10.1107/S1600536808017996
_journal_volume 64
_journal_year 2008
_chemical_formula_iupac '[Mo2 (C5 H5)2 (C12 H11 P)2 (C O)4], C6 H14'
_chemical_formula_moiety 'C38 H32 Mo2 O4 P2, C6 H14'
_chemical_formula_sum 'C44 H46 Mo2 O4 P2'
_chemical_formula_weight 892.63
_chemical_name_systematic
;
Tetracarbonylbis(\h^5^-
cyclopentadienyl)bis(diphenylphosphine)dimolybdenum(Mo---Mo)
hexane solvate
;
_space_group_IT_number 2
_symmetry_cell_setting triclinic
_symmetry_space_group_name_Hall '-P 1'
_symmetry_space_group_name_H-M 'P -1'
_atom_sites_solution_hydrogens geom
_atom_sites_solution_primary direct
_atom_sites_solution_secondary difmap
_audit_creation_method 'Bruker SHELXTL 6.10'
_cell_angle_alpha 81.893(4)
_cell_angle_beta 71.985(4)
_cell_angle_gamma 73.896(4)
_cell_formula_units_Z 1
_cell_length_a 8.6261(18)
_cell_length_b 9.2910(19)
_cell_length_c 13.697(3)
_cell_measurement_reflns_used 882
_cell_measurement_temperature 173(2)
_cell_measurement_theta_max 17.55
_cell_measurement_theta_min 2.56
_cell_volume 1001.1(4)
_computing_cell_refinement 'SAINT (Bruker, 2000)'
_computing_data_collection 'SMART (Bruker, 2000)'
_computing_data_reduction 'SAINT (Bruker, 2000)'
_computing_molecular_graphics 'SHELXTL (Sheldrick, 2008)'
_computing_publication_material 'SHELXTL (Sheldrick, 2008)'
_computing_structure_refinement 'SHELXTL (Sheldrick, 2008)'
_computing_structure_solution 'SHELXTL (Sheldrick, 2008)'
_diffrn_ambient_temperature 173(2)
_diffrn_measured_fraction_theta_full 0.991
_diffrn_measured_fraction_theta_max 0.991
_diffrn_measurement_device_type 'Bruker SMART APEX CCD area-detector'
_diffrn_measurement_method '\f and \w'
_diffrn_radiation_monochromator graphite
_diffrn_radiation_source 'fine-focus sealed tube'
_diffrn_radiation_type MoK\a
_diffrn_radiation_wavelength 0.71073
_diffrn_reflns_av_R_equivalents 0.0864
_diffrn_reflns_av_sigmaI/netI 0.1384
_diffrn_reflns_limit_h_max 10
_diffrn_reflns_limit_h_min -10
_diffrn_reflns_limit_k_max 11
_diffrn_reflns_limit_k_min -11
_diffrn_reflns_limit_l_max 17
_diffrn_reflns_limit_l_min -17
_diffrn_reflns_number 11167
_diffrn_reflns_theta_full 27.00
_diffrn_reflns_theta_max 27.00
_diffrn_reflns_theta_min 1.57
_exptl_absorpt_coefficient_mu 0.748
_exptl_absorpt_correction_T_max 0.9926
_exptl_absorpt_correction_T_min 0.8961
_exptl_absorpt_correction_type multi-scan
_exptl_absorpt_process_details '(SADABS; Sheldrick, 1995)'
_exptl_crystal_colour red
_exptl_crystal_density_diffrn 1.481
_exptl_crystal_density_method 'not measured'
_exptl_crystal_description block
_exptl_crystal_F_000 456
_exptl_crystal_size_max 0.15
_exptl_crystal_size_mid 0.07
_exptl_crystal_size_min 0.01
_refine_diff_density_max 1.058
_refine_diff_density_min -1.092
_refine_ls_extinction_method none
_refine_ls_goodness_of_fit_ref 0.949
_refine_ls_hydrogen_treatment mixed
_refine_ls_matrix_type full
_refine_ls_number_parameters 212
_refine_ls_number_reflns 4330
_refine_ls_number_restraints 0
_refine_ls_restrained_S_all 0.949
_refine_ls_R_factor_all 0.1097
_refine_ls_R_factor_gt 0.0663
_refine_ls_shift/su_max 0.000
_refine_ls_shift/su_mean 0.000
_refine_ls_structure_factor_coef Fsqd
_refine_ls_weighting_details 'calc w=1/[\s^2^(Fo^2^)+(0.0637P)^2^] where P=(Fo^2^+2Fc^2^)/3'
_refine_ls_weighting_scheme calc
_refine_ls_wR_factor_gt 0.1357
_refine_ls_wR_factor_ref 0.1524
_reflns_number_gt 2766
_reflns_number_total 4330
_reflns_threshold_expression I>2\s(I)
_cod_data_source_file hg2402.cif
_cod_data_source_block I
_cod_database_code 2218712
_cod_database_fobs_code 2218712

loop_
_symmetry_equiv_pos_as_xyz
'x, y, z'
'-x, -y, -z'

loop_
_atom_site_type_symbol
_atom_site_label
_atom_site_fract_x
_atom_site_fract_y
_atom_site_fract_z
_atom_site_U_iso_or_equiv
_atom_site_adp_type
_atom_site_calc_flag
_atom_site_refinement_flags
_atom_site_occupancy
Mo Mo1 0.08453(7) 0.07667(6) 0.06104(5) 0.02499(19) Uani d . 1
P P1 0.2686(2) -0.04682(18) 0.16299(13) 0.0285(4) Uani d . 1
O O1 -0.1657(6) -0.0706(6) 0.2330(4) 0.0454(13) Uani d . 1
O O2 0.3623(6) -0.1648(5) -0.0744(4) 0.0397(12) Uani d . 1
C C1 -0.0688(9) -0.0224(8) 0.1649(5) 0.0343(16) Uani d . 1
C C2 0.2458(8) -0.0818(7) -0.0233(5) 0.0304(15) Uani d . 1
C C3 -0.0039(10) 0.3062(6) -0.0307(6) 0.0365(18) Uani d . 1
H H3A -0.0649 0.3205 -0.0841 0.044 Uiso calc R 1
C C4 -0.0793(9) 0.3252(7) 0.0762(6) 0.0415(19) Uani d . 1
H H4A -0.2028 0.3570 0.1110 0.050 Uiso calc R 1
C C5 0.0493(9) 0.3080(7) 0.1222(6) 0.0372(18) Uani d . 1
H H5A 0.0335 0.3272 0.1951 0.045 Uiso calc R 1
C C6 0.2038(10) 0.2748(7) 0.0456(6) 0.0375(17) Uani d . 1
H H6A 0.3164 0.2677 0.0548 0.045 Uiso calc R 1
C C7 0.1708(10) 0.2767(7) -0.0493(6) 0.0401(18) Uani d . 1
H H7A 0.2562 0.2673 -0.1183 0.048 Uiso calc R 1
C C8 0.2740(9) -0.2437(7) 0.2043(5) 0.0333(16) Uani d . 1
C C9 0.3917(9) -0.3568(8) 0.1447(6) 0.0393(18) Uani d . 1
H H9A 0.4724 -0.3321 0.0842 0.047 Uiso calc R 1
C C10 0.3905(11) -0.5048(8) 0.1739(7) 0.051(2) Uani d . 1
H H10A 0.4710 -0.5822 0.1334 0.061 Uiso calc R 1
C C11 0.2754(11) -0.5405(9) 0.2598(7) 0.055(2) Uani d . 1
H H11A 0.2769 -0.6431 0.2791 0.066 Uiso calc R 1
C C12 0.1571(11) -0.4323(8) 0.3193(6) 0.051(2) Uani d . 1
H H12A 0.0756 -0.4580 0.3790 0.061 Uiso calc R 1
C C13 0.1593(10) -0.2850(8) 0.2902(5) 0.0435(19) Uani d . 1
H H13A 0.0780 -0.2088 0.3313 0.052 Uiso calc R 1
C C14 0.2585(9) 0.0315(7) 0.2804(5) 0.0323(16) Uani d . 1
C C15 0.1047(10) 0.0952(8) 0.3460(5) 0.0408(18) Uani d . 1
H H15A 0.0041 0.1036 0.3284 0.049 Uiso calc R 1
C C16 0.0974(12) 0.1476(9) 0.4391(6) 0.056(2) Uani d . 1
H H16A -0.0087 0.1892 0.4853 0.067 Uiso calc R 1
C C17 0.2421(14) 0.1391(9) 0.4635(7) 0.063(3) Uani d . 1
H H17A 0.2370 0.1752 0.5263 0.076 Uiso calc R 1
C C18 0.3954(13) 0.0778(9) 0.3962(7) 0.059(2) Uani d . 1
H H18A 0.4960 0.0736 0.4125 0.071 Uiso calc R 1
C C19 0.4053(10) 0.0227(7) 0.3057(6) 0.0412(19) Uani d . 1
H H19A 0.5119 -0.0211 0.2608 0.049 Uiso calc R 1
H H1 0.427(7) -0.057(6) 0.119(4) 0.017(14) Uiso d . 1

loop_
_atom_site_aniso_label
_atom_site_aniso_U_11
_atom_site_aniso_U_22
_atom_site_aniso_U_33
_atom_site_aniso_U_12
_atom_site_aniso_U_13
_atom_site_aniso_U_23
Mo1 0.0325(3) 0.0102(3) 0.0349(3) -0.0046(2) -0.0133(2) -0.0028(2)
P1 0.0351(10) 0.0174(9) 0.0347(10) -0.0047(7) -0.0128(8) -0.0041(7)
O1 0.045(3) 0.049(3) 0.042(3) -0.015(3) -0.011(3) 0.004(3)
O2 0.037(3) 0.030(3) 0.047(3) 0.000(2) -0.010(2) -0.011(2)
C1 0.031(4) 0.030(4) 0.038(4) 0.000(3) -0.010(3) -0.005(3)
C2 0.032(4) 0.028(4) 0.038(4) -0.016(3) -0.013(3) 0.002(3)
C3 0.060(5) 0.004(3) 0.051(5) -0.010(3) -0.027(4) 0.007(3)
C4 0.036(4) 0.005(3) 0.078(6) 0.002(3) -0.014(4) -0.008(3)
C5 0.049(5) 0.011(3) 0.060(5) -0.005(3) -0.025(4) -0.012(3)
C6 0.048(5) 0.015(3) 0.055(5) -0.016(3) -0.018(4) -0.001(3)
C7 0.061(5) 0.017(4) 0.045(5) -0.014(3) -0.018(4) 0.005(3)
C8 0.042(4) 0.022(4) 0.039(4) -0.004(3) -0.021(3) -0.001(3)
C9 0.034(4) 0.029(4) 0.060(5) -0.006(3) -0.021(4) -0.005(3)
C10 0.058(5) 0.015(4) 0.083(6) 0.006(4) -0.037(5) -0.010(4)
C11 0.073(6) 0.026(4) 0.083(7) -0.017(4) -0.048(6) 0.012(4)
C12 0.074(6) 0.026(4) 0.054(5) -0.016(4) -0.021(5) 0.007(4)
C13 0.059(5) 0.036(4) 0.034(4) -0.012(4) -0.011(4) 0.000(3)
C14 0.049(5) 0.011(3) 0.038(4) -0.010(3) -0.013(3) 0.002(3)
C15 0.049(5) 0.033(4) 0.040(4) -0.016(4) -0.007(4) -0.002(3)
C16 0.088(7) 0.041(5) 0.038(5) -0.025(5) -0.009(5) -0.003(4)
C17 0.119(9) 0.041(5) 0.047(5) -0.026(5) -0.043(6) -0.001(4)
C18 0.084(7) 0.048(5) 0.061(6) -0.015(5) -0.046(6) 0.002(4)
C19 0.061(5) 0.019(4) 0.057(5) -0.012(3) -0.035(4) 0.002(3)

loop_
_atom_type_symbol
_atom_type_description
_atom_type_scat_dispersion_real
_atom_type_scat_dispersion_imag
_atom_type_scat_source
C C 0.0033 0.0016 'International Tables Vol C Tables 4.2.6.8 and 6.1.1.4'
H H 0.0000 0.0000 'International Tables Vol C Tables 4.2.6.8 and 6.1.1.4'
O O 0.0106 0.0060 'International Tables Vol C Tables 4.2.6.8 and 6.1.1.4'
P P 0.1023 0.0942 'International Tables Vol C Tables 4.2.6.8 and 6.1.1.4'
Mo Mo -1.6832 0.6857 'International Tables Vol C Tables 4.2.6.8 and 6.1.1.4'

loop_
_geom_angle_atom_site_label_1
_geom_angle_atom_site_label_2
_geom_angle_atom_site_label_3
_geom_angle_site_symmetry_3
_geom_angle
C1 Mo1 C2 . 105.4(3)
C1 Mo1 C6 . 138.8(3)
C2 Mo1 C6 . 109.0(3)
C1 Mo1 C5 . 106.1(3)
C2 Mo1 C5 . 143.9(3)
C6 Mo1 C5 . 35.3(2)
C1 Mo1 C4 . 99.1(3)
C2 Mo1 C4 . 150.1(3)
C6 Mo1 C4 . 58.4(3)
C5 Mo1 C4 . 34.8(2)
C1 Mo1 C7 . 156.6(3)
C2 Mo1 C7 . 95.6(3)
C6 Mo1 C7 . 35.2(2)
C5 Mo1 C7 . 58.3(3)
C4 Mo1 C7 . 57.9(3)
C1 Mo1 C3 . 123.8(3)
C2 Mo1 C3 . 115.2(3)
C6 Mo1 C3 . 58.1(2)
C5 Mo1 C3 . 58.1(2)
C4 Mo1 C3 . 35.0(2)
C7 Mo1 C3 . 34.4(2)
C1 Mo1 P1 . 81.6(2)
C2 Mo1 P1 . 75.99(19)
C6 Mo1 P1 . 85.34(19)
C5 Mo1 P1 . 91.73(18)
C4 Mo1 P1 . 125.1(2)
C7 Mo1 P1 . 113.98(19)
C3 Mo1 P1 . 143.43(17)
C1 Mo1 Mo1 2 73.9(2)
C2 Mo1 Mo1 2 67.11(18)
C6 Mo1 Mo1 2 141.14(18)
C5 Mo1 Mo1 2 139.46(17)
C4 Mo1 Mo1 2 104.62(19)
C7 Mo1 Mo1 2 106.02(18)
C3 Mo1 Mo1 2 87.55(17)
P1 Mo1 Mo1 2 127.32(5)
C14 P1 C8 . 102.5(3)
C14 P1 Mo1 . 121.2(2)
C8 P1 Mo1 . 117.1(2)
C14 P1 H1 . 96(2)
C8 P1 H1 . 100(2)
Mo1 P1 H1 . 116(2)
O1 C1 Mo1 . 173.7(6)
O2 C2 Mo1 . 168.9(5)
C7 C3 C4 . 107.8(7)
C7 C3 Mo1 . 72.2(4)
C4 C3 Mo1 . 71.4(4)
C7 C3 H3A . 126.0
C4 C3 H3A . 126.0
Mo1 C3 H3A . 126.0
C5 C4 C3 . 108.0(7)
C5 C4 Mo1 . 71.6(4)
C3 C4 Mo1 . 73.5(4)
C5 C4 H4A . 125.8
C3 C4 H4A . 125.8
Mo1 C4 H4A . 125.8
C4 C5 C6 . 108.1(7)
C4 C5 Mo1 . 73.5(4)
C6 C5 Mo1 . 71.5(4)
C4 C5 H5A . 125.8
C6 C5 H5A . 125.8
Mo1 C5 H5A . 125.8
C5 C6 C7 . 108.2(7)
C5 C6 Mo1 . 73.2(4)
C7 C6 Mo1 . 74.7(4)
C5 C6 H6A . 125.5
C7 C6 H6A . 125.5
Mo1 C6 H6A . 125.5
C3 C7 C6 . 107.9(7)
C3 C7 Mo1 . 73.4(4)
C6 C7 Mo1 . 70.1(4)
C3 C7 H7A . 126.0
C6 C7 H7A . 126.0
Mo1 C7 H7A . 126.0
C13 C8 C9 . 117.9(7)
C13 C8 P1 . 122.1(5)
C9 C8 P1 . 120.0(6)
C10 C9 C8 . 119.7(7)
C10 C9 H9A . 120.1
C8 C9 H9A . 120.1
C11 C10 C9 . 120.3(8)
C11 C10 H10A . 119.8
C9 C10 H10A . 119.8
C10 C11 C12 . 121.4(7)
C10 C11 H11A . 119.3
C12 C11 H11A . 119.3
C11 C12 C13 . 118.0(8)
C11 C12 H12A . 121.0
C13 C12 H12A . 121.0
C8 C13 C12 . 122.6(7)
C8 C13 H13A . 118.7
C12 C13 H13A . 118.7
C15 C14 C19 . 119.8(7)
C15 C14 P1 . 119.8(5)
C19 C14 P1 . 120.3(6)
C14 C15 C16 . 119.5(7)
C14 C15 H15A . 120.2
C16 C15 H15A . 120.2
C17 C16 C15 . 120.5(8)
C17 C16 H16A . 119.8
C15 C16 H16A . 119.8
C16 C17 C18 . 119.3(8)
C16 C17 H17A . 120.3
C18 C17 H17A . 120.3
C19 C18 C17 . 121.2(8)
C19 C18 H18A . 119.4
C17 C18 H18A . 119.4
C18 C19 C14 . 119.7(8)
C18 C19 H19A . 120.2
C14 C19 H19A . 120.2

loop_
_geom_bond_atom_site_label_1
_geom_bond_atom_site_label_2
_geom_bond_site_symmetry_2
_geom_bond_distance
Mo1 C1 . 1.940(8)
Mo1 C2 . 1.946(7)
Mo1 C6 . 2.302(6)
Mo1 C5 . 2.324(6)
Mo1 C4 . 2.349(6)
Mo1 C7 . 2.360(7)
Mo1 C3 . 2.376(6)
Mo1 P1 . 2.3866(18)
Mo1 Mo1 2 3.2072(12)
P1 C14 . 1.826(7)
P1 C8 . 1.829(7)
P1 H1 . 1.29(5)
O1 C1 . 1.173(8)
O2 C2 . 1.176(7)
C3 C7 . 1.401(10)
C3 C4 . 1.421(10)
C3 H3A . 1.0000
C4 C5 . 1.399(9)
C4 H4A . 1.0000
C5 C6 . 1.404(10)
C5 H5A . 1.0000
C6 C7 . 1.411(9)
C6 H6A . 1.0000
C7 H7A . 1.0000
C8 C13 . 1.369(9)
C8 C9 . 1.393(9)
C9 C10 . 1.379(10)
C9 H9A . 0.9500
C10 C11 . 1.353(11)
C10 H10A . 0.9500
C11 C12 . 1.365(11)
C11 H11A . 0.9500
C12 C13 . 1.374(10)
C12 H12A . 0.9500
C13 H13A . 0.9500
C14 C15 . 1.376(9)
C14 C19 . 1.391(9)
C15 C16 . 1.406(10)
C15 H15A . 0.9500
C16 C17 . 1.369(12)
C16 H16A . 0.9500
C17 C18 . 1.378(12)
C17 H17A . 0.9500
C18 C19 . 1.376(10)
C18 H18A . 0.9500
C19 H19A . 0.9500
